data_2210187
loop_
_publ_author_name
'Zeng, Ming-Hua'
'Zhou, Yan-Ling'
'Ng, Seik Weng'

_publ_section_title
<i>cis</i>-Bis[(1<i>H</i>-benzimidazol-2-yl)methanol-\k^2^<i>N</i>,<i>O</i>]bis(thiocyanato-\k<i>N</i>)cobalt(II)
_journal_coeditor_code CV2087
_journal_issue 9
_journal_name_full 'Acta Crystallographica Section E'
_journal_page_first m2101
_journal_page_last m2102
_journal_paper_doi 10.1107/S1600536806030352
_journal_volume 62
_journal_year 2006
_chemical_formula_iupac '[Co (N C S)2 (C8 H8 N2 O)2]'
_chemical_formula_moiety 'C18 H16 Co N6 O2 S2'
_chemical_formula_sum 'C18 H16 Co N6 O2 S2'
_chemical_formula_weight 471.42
_chemical_name_systematic cis-Bis[(1H-benzimidazol-2-yl)methanol-\k^2^N,O]bis(thiocyanato-\kN)cobalt(II)
_space_group_IT_number 15
_symmetry_cell_setting monoclinic
_symmetry_space_group_name_Hall '-C 2yc'
_symmetry_space_group_name_H-M 'C 1 2/c 1'
_atom_sites_solution_hydrogens geom
_atom_sites_solution_primary direct
_atom_sites_solution_secondary difmap
_audit_creation_method SHELXL-97
_cell_angle_alpha 90.00
_cell_angle_beta 109.7710(10)
_cell_angle_gamma 90.00
_cell_formula_units_Z 4
_cell_length_a 15.3180(10)
_cell_length_b 8.3847(7)
_cell_length_c 16.1400(10)
_cell_measurement_reflns_used 1980
_cell_measurement_temperature 173(2)
_cell_measurement_theta_max 27.0
_cell_measurement_theta_min 2.7
_cell_volume 1950.8(2)
_computing_cell_refinement 'SAINT (Bruker, 1999)'
_computing_data_collection 'SMART (Bruker, 1999)'
_computing_data_reduction SAINT
_computing_molecular_graphics 'ORTEPII (Johnson, 1976)'
_computing_publication_material SHELXL97
_computing_structure_refinement 'SHELXL97 (Sheldrick, 1997)'
_computing_structure_solution 'SHELXS97 (Sheldrick, 1997)'
_diffrn_ambient_temperature 173(2)
_diffrn_measured_fraction_theta_full 0.99
_diffrn_measured_fraction_theta_max 0.99
_diffrn_measurement_device_type 'Bruker SMART area-detector'
_diffrn_measurement_method '\f and \w'
_diffrn_radiation_monochromator graphite
_diffrn_radiation_source 'fine-focus sealed tube'
_diffrn_radiation_type MoK\a
_diffrn_radiation_wavelength 0.71073
_diffrn_reflns_av_R_equivalents 0.029
_diffrn_reflns_av_sigmaI/netI 0.042
_diffrn_reflns_limit_h_max 19
_diffrn_reflns_limit_h_min -18
_diffrn_reflns_limit_k_max 10
_diffrn_reflns_limit_k_min -9
_diffrn_reflns_limit_l_max 15
_diffrn_reflns_limit_l_min -20
_diffrn_reflns_number 4847
_diffrn_reflns_theta_full 27.0
_diffrn_reflns_theta_max 27.0
_diffrn_reflns_theta_min 2.7
_diffrn_standards_decay_% 0
_diffrn_standards_interval_count 0
_diffrn_standards_interval_time 0
_diffrn_standards_number 0
_exptl_absorpt_coefficient_mu 1.122
_exptl_absorpt_correction_T_max 0.926
_exptl_absorpt_correction_T_min 0.638
_exptl_absorpt_correction_type multi-scan
_exptl_absorpt_process_details '(SADABS; Sheldrick, 1996)'
_exptl_crystal_colour Red
_exptl_crystal_density_diffrn 1.605
_exptl_crystal_density_method 'not measured'
_exptl_crystal_description Plate
_exptl_crystal_F_000 964
_exptl_crystal_size_max 0.44
_exptl_crystal_size_mid 0.24
_exptl_crystal_size_min 0.07
_refine_diff_density_max 0.51
_refine_diff_density_min -0.36
_refine_ls_extinction_method none
_refine_ls_goodness_of_fit_ref 1.04
_refine_ls_hydrogen_treatment mixed
_refine_ls_matrix_type full
_refine_ls_number_parameters 140
_refine_ls_number_reflns 2115
_refine_ls_number_restraints 2
_refine_ls_restrained_S_all 1.04
_refine_ls_R_factor_all 0.058
_refine_ls_R_factor_gt 0.037
_refine_ls_shift/su_max 0.001
_refine_ls_shift/su_mean 0.000
_refine_ls_structure_factor_coef Fsqd
_refine_ls_weighting_details 'calc w=1/[\s^2^(Fo^2^)+(0.058P)^2^+0.7176P] where P=(Fo^2^+2Fc^2^)/3'
_refine_ls_weighting_scheme calc
_refine_ls_wR_factor_gt 0.090
_refine_ls_wR_factor_ref 0.101
_reflns_number_gt 1586
_reflns_number_total 2115
_reflns_threshold_expression I>2\s(I)
_cod_data_source_file cv2087.cif
_cod_data_source_block I
_cod_depositor_comments
;
The following automatic conversions were performed:
'_symmetry_cell_setting' value 'Monoclinic' changed to 'monoclinic'
according to '/home/saulius/struct/CIF-dictionaries/cif_core.dic'
dictionary named 'cif_core.dic' version 2.4.1 from 2010-06-29.

Automatic conversion script
Id: cif_fix_enum 1527 2010-12-29 10:47:43Z saulius 

The following automatic conversions were performed:

'_symmetry_cell_setting' value 'Monoclinic' changed to 'monoclinic'
according to /home/saulius/struct/CIF-dictionaries/cif_core.dic
dictionary named 'cif_core.dic' version 2.4.1 from 2010-06-29.

Automatic conversion script
Id: cif_fix_values 1715 2011-07-08 13:25:40Z adriana 
;
_cod_original_cell_volume 1950.7(3)
_cod_original_sg_symbol_H-M 'C 2/c'
_cod_database_code 2210187
_cod_database_fobs_code 2210187

loop_
_symmetry_equiv_pos_as_xyz
'x, y, z'
'-x, y, -z+1/2'
'x+1/2, y+1/2, z'
'-x+1/2, y+1/2, -z+1/2'
'-x, -y, -z'
'x, -y, z-1/2'
'-x+1/2, -y+1/2, -z'
'x+1/2, -y+1/2, z-1/2'

loop_
_atom_site_type_symbol
_atom_site_label
_atom_site_fract_x
_atom_site_fract_y
_atom_site_fract_z
_atom_site_U_iso_or_equiv
_atom_site_adp_type
_atom_site_calc_flag
_atom_site_refinement_flags
_atom_site_occupancy
Co Co1 0.5000 0.75624(6) 0.2500 0.018(3) Uani d S 1
S S1 0.74789(5) 0.37001(8) 0.32061(5) 0.0252(2) Uani d . 1
O O1 0.61070(10) 0.9482(2) 0.28120(10) 0.0233(4) Uani d D 1
N N1 0.5325(2) 0.8020(3) 0.38350(10) 0.0179(5) Uani d . 1
N N2 0.6251(2) 0.9042(3) 0.50930(10) 0.0236(5) Uani d D 1
N N3 0.6061(2) 0.5968(3) 0.26710(10) 0.0227(5) Uani d . 1
C C1 0.6638(2) 0.9607(3) 0.3727(2) 0.0239(6) Uani d . 1
C C2 0.6060(2) 0.8897(3) 0.4218(2) 0.0195(5) Uani d . 1
C C3 0.5582(2) 0.8194(3) 0.5303(2) 0.0212(6) Uani d . 1
C C4 0.5443(2) 0.7915(3) 0.6102(2) 0.0272(6) Uani d . 1
C C5 0.4691(2) 0.6989(4) 0.6070(2) 0.0296(7) Uani d . 1
C C6 0.4105(2) 0.6337(3) 0.5281(2) 0.0262(6) Uani d . 1
C C7 0.4252(2) 0.6591(3) 0.4495(2) 0.0219(6) Uani d . 1
C C8 0.4996(2) 0.7543(3) 0.4509(2) 0.0180(5) Uani d . 1
C C9 0.6651(2) 0.5052(3) 0.2882(2) 0.0197(6) Uani d . 1
H H1 0.650(2) 0.924(4) 0.256(2) 0.050(10) Uiso d D 1
H H2 0.663(2) 0.971(3) 0.543(2) 0.050(10) Uiso d D 1
H H1a 0.6778 1.0738 0.3895 0.029 Uiso calc R 1
H H1b 0.7230 0.9019 0.3861 0.029 Uiso calc R 1
H H4 0.5847 0.8343 0.6640 0.033 Uiso calc R 1
H H5 0.4567 0.6788 0.6599 0.036 Uiso calc R 1
H H6 0.3593 0.5704 0.5287 0.031 Uiso calc R 1
H H7 0.3858 0.6130 0.3962 0.026 Uiso calc R 1

loop_
_atom_site_aniso_label
_atom_site_aniso_U_11
_atom_site_aniso_U_22
_atom_site_aniso_U_33
_atom_site_aniso_U_12
_atom_site_aniso_U_13
_atom_site_aniso_U_23
Co1 0.0174(3) 0.0205(3) 0.0159(3) 0.000 0.0066(2) 0.000
S1 0.0207(4) 0.0246(4) 0.0303(4) 0.0048(3) 0.0085(3) 0.0032(3)
O1 0.0240(10) 0.0290(10) 0.0190(10) -0.0020(10) 0.0090(10) 0.0030(10)
N1 0.0180(10) 0.0190(10) 0.0160(10) 0.0000(10) 0.0060(10) 0.0010(10)
N2 0.0250(10) 0.0270(10) 0.0160(10) -0.0060(10) 0.0040(10) -0.0020(10)
N3 0.0230(10) 0.0230(10) 0.0230(10) 0.0010(10) 0.0090(10) 0.0000(10)
C1 0.0210(10) 0.029(2) 0.0200(10) -0.0050(10) 0.0050(10) 0.0010(10)
C2 0.0220(10) 0.0190(10) 0.0170(10) 0.0010(10) 0.0060(10) -0.0010(10)
C3 0.023(2) 0.0190(10) 0.0210(10) 0.0030(10) 0.0070(10) 0.0020(10)
C4 0.036(2) 0.029(2) 0.0170(10) 0.0000(10) 0.0090(10) 0.0000(10)
C5 0.040(2) 0.034(2) 0.0190(10) 0.0060(10) 0.0160(10) 0.0050(10)
C6 0.025(2) 0.028(2) 0.029(2) 0.0010(10) 0.0130(10) 0.0040(10)
C7 0.0230(10) 0.0200(10) 0.0220(10) 0.0020(10) 0.0060(10) -0.0010(10)
C8 0.0200(10) 0.0180(10) 0.0150(10) 0.0040(10) 0.0050(10) 0.0010(10)
C9 0.0210(10) 0.0220(10) 0.0160(10) -0.0050(10) 0.0080(10) -0.0010(10)

loop_
_atom_type_symbol
_atom_type_description
_atom_type_scat_dispersion_real
_atom_type_scat_dispersion_imag
_atom_type_scat_source
C C 0.0033 0.0016 'International Tables Vol C Tables 4.2.6.8 and 6.1.1.4'
H H 0.0000 0.0000 'International Tables Vol C Tables 4.2.6.8 and 6.1.1.4'
N N 0.0061 0.0033 'International Tables Vol C Tables 4.2.6.8 and 6.1.1.4'
O O 0.0106 0.0060 'International Tables Vol C Tables 4.2.6.8 and 6.1.1.4'
S S 0.1246 0.1234 'International Tables Vol C Tables 4.2.6.8 and 6.1.1.4'
Co Co 0.3494 0.9721 'International Tables Vol C Tables 4.2.6.8 and 6.1.1.4'

loop_
_geom_angle_atom_site_label_1
_geom_angle_atom_site_label_2
_geom_angle_atom_site_label_3
_geom_angle_site_symmetry_3
_geom_angle
_geom_angle_publ_flag
O1 Co1 O1 2_655 89.60(10) yes
O1 Co1 N1 . 74.90(10) yes
O1 Co1 N1 2_655 89.90(10) yes
O1 Co1 N3 . 86.20(10) yes
O1 Co1 N3 2_655 172.80(10) yes
N1 Co1 N1 2_655 158.70(10) yes
N1 Co1 N3 . 94.60(10) yes
N1 Co1 N3 2_655 99.30(10) yes
N3 Co1 N3 2_655 98.60(10) yes
C1 O1 Co1 . 113.8(2) no
C2 N1 C8 . 105.7(2) no
C2 N1 Co1 . 117.3(2) no
C8 N1 Co1 . 136.8(2) no
C2 N2 C3 . 107.1(2) no
C9 N3 Co1 . 170.6(2) no
O1 C1 C2 . 106.6(2) no
N1 C2 N2 . 113.1(2) no
N1 C2 C1 . 122.7(2) no
N2 C2 C1 . 124.1(2) no
N2 C3 C4 . 132.1(3) no
N2 C3 C8 . 105.9(2) no
C4 C3 C8 . 121.9(3) no
C5 C4 C3 . 116.6(3) no
C4 C5 C6 . 121.7(2) no
C7 C6 C5 . 121.6(3) no
C6 C7 C8 . 117.6(2) no
C7 C8 C3 . 120.5(2) no
C7 C8 N1 . 131.4(2) no
C3 C8 N1 . 108.1(2) no
N3 C9 S1 . 177.8(2) no
C1 O1 H1 . 105(3) no
Co1 O1 H1 . 109(3) no
C2 N2 H2 . 126(2) no
C3 N2 H2 . 125(2) no
O1 C1 H1a . 110.4 no
C2 C1 H1a . 110.4 no
O1 C1 H1b . 110.4 no
C2 C1 H1b . 110.4 no
H1a C1 H1b . 108.6 no
C5 C4 H4 . 121.7 no
C3 C4 H4 . 121.7 no
C4 C5 H5 . 119.1 no
C6 C5 H5 . 119.1 no
C7 C6 H6 . 119.2 no
C5 C6 H6 . 119.2 no
C6 C7 H7 . 121.2 no
C8 C7 H7 . 121.2 no

loop_
_geom_bond_atom_site_label_1
_geom_bond_atom_site_label_2
_geom_bond_site_symmetry_2
_geom_bond_distance
_geom_bond_publ_flag
Co1 O1 . 2.268(2) yes
Co1 O1 2_655 2.268(2) no
Co1 N1 . 2.077(2) yes
Co1 N1 2_655 2.077(2) no
Co1 N3 . 2.049(2) yes
Co1 N3 2_655 2.049(2) no
S1 C9 . 1.649(3) no
O1 C1 . 1.428(3) no
N1 C2 . 1.311(3) no
N1 C8 . 1.403(3) no
N2 C2 . 1.347(3) no
N2 C3 . 1.382(3) no
N3 C9 . 1.147(3) no
C1 C2 . 1.496(4) no
C3 C4 . 1.395(4) no
C3 C8 . 1.403(4) no
C4 C5 . 1.375(4) no
C5 C6 . 1.397(4) no
C6 C7 . 1.379(4) no
C7 C8 . 1.384(4) no
O1 H1 . 0.85(3) no
N2 H2 . 0.85(3) no
C1 H1a . 0.99 no
C1 H1b . 0.99 no
C4 H4 . 0.95 no
C5 H5 . 0.95 no
C6 H6 . 0.95 no
C7 H7 . 0.95 no

loop_
_geom_hbond_atom_site_label_D
_geom_hbond_atom_site_label_H
_geom_hbond_atom_site_label_A
_geom_hbond_site_symmetry_A
_geom_hbond_distance_DH
_geom_hbond_distance_HA
_geom_hbond_distance_DA
_geom_hbond_angle_DHA
_geom_hbond_publ_flag
O1 H1 S1 4_655 0.86(3) 2.35(3) 3.199(2) 176(3) yes
N2 H2 S1 7_666 0.86(3) 2.54(3) 3.360(2) 161(3) yes

loop_
_geom_torsion_atom_site_label_1
_geom_torsion_atom_site_label_2
_geom_torsion_atom_site_label_3
_geom_torsion_atom_site_label_4
_geom_torsion_site_symmetry_1
_geom_torsion
_geom_torsion_publ_flag
N3 Co1 O1 C1 2_655 55.5(7) no
N3 Co1 O1 C1 . -76.5(2) no
N1 Co1 O1 C1 2_655 -175.8(2) no
N1 Co1 O1 C1 . 19.3(2) no
O1 Co1 O1 C1 2_655 109.3(2) no
N3 Co1 N1 C2 2_655 173.1(2) no
N3 Co1 N1 C2 . 73.6(2) no
N1 Co1 N1 C2 2_655 -57.0(2) no
O1 Co1 N1 C2 . -11.2(2) no
O1 Co1 N1 C2 2_655 -100.8(2) no
N3 Co1 N1 C8 2_655 -1.3(3) no
N3 Co1 N1 C8 . -100.8(2) no
N1 Co1 N1 C8 2_655 128.6(2) no
O1 Co1 N1 C8 . 174.4(3) no
O1 Co1 N1 C8 2_655 84.8(2) no
Co1 O1 C1 C2 . -22.2(2) no
C8 N1 C2 N2 . 0.2(3) no
Co1 N1 C2 N2 . -175.8(2) no
C8 N1 C2 C1 . 178.2(2) no
Co1 N1 C2 C1 . 2.2(3) no
C3 N2 C2 N1 . -0.3(3) no
C3 N2 C2 C1 . -178.3(2) no
O1 C1 C2 N1 . 14.3(3) no
O1 C1 C2 N2 . -167.9(2) no
C2 N2 C3 C4 . 179.1(3) no
C2 N2 C3 C8 . 0.3(3) no
N2 C3 C4 C5 . -179.7(3) no
C8 C3 C4 C5 . -1.1(4) no
C3 C4 C5 C6 . 1.1(4) no
C4 C5 C6 C7 . 0.0(4) no
C5 C6 C7 C8 . -1.1(4) no
C6 C7 C8 C3 . 1.1(4) no
C6 C7 C8 N1 . 180.0(3) no
N2 C3 C8 C7 . 178.9(2) no
C4 C3 C8 C7 . 0.0(4) no
N2 C3 C8 N1 . -0.2(3) no
C4 C3 C8 N1 . -179.1(2) no
C2 N1 C8 C7 . -178.9(3) no
Co1 N1 C8 C7 . -4.1(4) no
C2 N1 C8 C3 . 0.0(3) no
Co1 N1 C8 C3 . 174.7(2) no
